data_8102789
loop_
_publ_author_name
'Ye-Chen Wang'
'Zhi-Yu Shao'
'Yun-Xia Deng'
'Xiao-Xia Yang'

_publ_section_title
;
 Crystal structure of methyl
 2-(1-(2-cyanophenoxy)-2-methoxy-2-oxoethyl)-4,5-dimethoxybenzoate,
 C20H19NO7
;
_journal_issue 3
_journal_name_full 'Zeitschrift f\"ur Kristallographie - New Crystal Structures'
_journal_page_first 439
_journal_volume 225
_journal_year 2010
_chemical_formula_sum 'C20 H19 N O7'
_chemical_formula_weight 385.36
_chemical_name_systematic
; 
methyl 2-(1-(2-cyanophenoxy)-
2-methoxy-2-oxoethyl)-4,5-dimethoxybenzoate
;
_space_group_IT_number 2
_symmetry_cell_setting triclinic
_symmetry_space_group_name_Hall '-P 1'
_symmetry_space_group_name_H-M 'P -1'
_atom_sites_solution_hydrogens geom
_atom_sites_solution_primary direct
_atom_sites_solution_secondary difmap
_audit_creation_method SHELXL-97
_cell_angle_alpha 72.845(2)
_cell_angle_beta 82.103(3)
_cell_angle_gamma 84.848(2)
_cell_formula_units_Z 2
_cell_length_a 8.7674(12)
_cell_length_b 10.0605(14)
_cell_length_c 11.1943(15)
_cell_measurement_reflns_used 1857
_cell_measurement_temperature 293(2)
_cell_measurement_theta_max 54.234
_cell_measurement_theta_min 4.836
_cell_volume 933.2(2)
_computing_cell_refinement 'Bruker SMART'
_computing_data_collection 'Bruker SMART'
_computing_data_reduction 'Bruker SHELXTL'
_computing_molecular_graphics 'Bruker SHELXTL'
_computing_publication_material 'Bruker SHELXTL'
_computing_structure_refinement 'SHELXL-97 (Sheldrick, 1997)'
_computing_structure_solution 'SHELXS-97 (Sheldrick, 1990)'
_diffrn_ambient_temperature 293(2)
_diffrn_measured_fraction_theta_full 0.984
_diffrn_measured_fraction_theta_max 0.984
_diffrn_measurement_device_type 'CCD area detector'
_diffrn_measurement_method 'phi and omega scans'
_diffrn_radiation_monochromator graphite
_diffrn_radiation_source 'fine-focus sealed tube'
_diffrn_radiation_type MoK\a
_diffrn_radiation_wavelength 0.71073
_diffrn_reflns_av_R_equivalents 0.0217
_diffrn_reflns_av_sigmaI/netI 0.0361
_diffrn_reflns_limit_h_max 10
_diffrn_reflns_limit_h_min -7
_diffrn_reflns_limit_k_max 12
_diffrn_reflns_limit_k_min -12
_diffrn_reflns_limit_l_max 13
_diffrn_reflns_limit_l_min -13
_diffrn_reflns_number 5149
_diffrn_reflns_theta_full 25.99
_diffrn_reflns_theta_max 25.99
_diffrn_reflns_theta_min 1.92
_exptl_absorpt_coefficient_mu 0.105
_exptl_absorpt_correction_T_max 1.0000
_exptl_absorpt_correction_T_min 0.5532
_exptl_absorpt_correction_type empirical
_exptl_absorpt_process_details sadabs
_exptl_crystal_colour colorless
_exptl_crystal_density_diffrn 1.371
_exptl_crystal_density_method 'not measured'
_exptl_crystal_description prismatic
_exptl_crystal_F_000 404
_exptl_crystal_size_max 0.408
_exptl_crystal_size_mid 0.311
_exptl_crystal_size_min 0.237
_refine_diff_density_max 0.231
_refine_diff_density_min -0.180
_refine_diff_density_rms 0.043
_refine_ls_extinction_coef 0.035(5)
_refine_ls_extinction_expression Fc^*^=kFc[1+0.001xFc^2^\l^3^/sin(2\q)]^-1/4^
_refine_ls_extinction_method SHELXL
_refine_ls_goodness_of_fit_ref 1.028
_refine_ls_hydrogen_treatment constr
_refine_ls_matrix_type full
_refine_ls_number_parameters 258
_refine_ls_number_reflns 3609
_refine_ls_number_restraints 0
_refine_ls_restrained_S_all 1.028
_refine_ls_R_factor_all 0.0670
_refine_ls_R_factor_gt 0.0514
_refine_ls_shift/su_max 0.000
_refine_ls_shift/su_mean 0.000
_refine_ls_structure_factor_coef Fsqd
_refine_ls_weighting_details 'calc w=1/[\s^2^(Fo^2^)+(0.0868P)^2^+0.0038P] where P=(Fo^2^+2Fc^2^)/3'
_refine_ls_weighting_scheme calc
_refine_ls_wR_factor_gt 0.1436
_refine_ls_wR_factor_ref 0.1542
_reflns_number_gt 2602
_reflns_number_total 3609
_reflns_threshold_expression >2sigma(I)
_cod_data_source_file 1267-3096.cff
_cod_data_source_block cd201246
_cod_depositor_comments
;
The following automatic conversions were performed:
'_symmetry_cell_setting' value 'Triclinic' changed to 'triclinic'
according to '/home/saulius/struct/CIF-dictionaries/cif_core.dic'
dictionary named 'cif_core.dic' version 2.4.1 from 2010-06-29.

Automatic conversion script
Id: cif_fix_enum 1555 2011-01-17 13:19:09Z saulius 
;
_cod_original_sg_symbol_H-M P-1
_cod_database_code 8102789

loop_
_symmetry_equiv_pos_as_xyz
'x, y, z'
'-x, -y, -z'

loop_
_atom_site_label
_atom_site_type_symbol
_atom_site_fract_x
_atom_site_fract_y
_atom_site_fract_z
_atom_site_U_iso_or_equiv
_atom_site_adp_type
_atom_site_occupancy
_atom_site_symmetry_multiplicity
_atom_site_calc_flag
_atom_site_refinement_flags
_atom_site_disorder_assembly
_atom_site_disorder_group
O1 O 0.71492(16) 0.74374(15) -0.01427(14) 0.0608(4) Uani 1 1 d . . .
O2 O 0.81775(15) 0.48999(15) 0.07660(15) 0.0604(4) Uani 1 1 d . . .
O3 O 0.39995(15) 0.21057(13) 0.32692(14) 0.0533(4) Uani 1 1 d . . .
O4 O 0.1293(2) 0.30605(17) 0.48818(17) 0.0752(5) Uani 1 1 d . . .
O5 O 0.32748(15) 0.43908(15) 0.46434(13) 0.0529(4) Uani 1 1 d . . .
O6 O 0.09609(16) 0.55208(15) 0.25709(15) 0.0603(4) Uani 1 1 d . . .
O7 O 0.15491(16) 0.76033(15) 0.12783(15) 0.0608(4) Uani 1 1 d . . .
N1 N 0.7266(3) 0.0138(3) 0.2974(3) 0.1034(9) Uani 1 1 d . . .
C1 C 0.3555(2) 0.58808(19) 0.16491(17) 0.0424(5) Uani 1 1 d . . .
C2 C 0.4567(2) 0.6871(2) 0.08872(19) 0.0471(5) Uani 1 1 d . . .
H2 H 0.4194 0.7785 0.0563 0.057 Uiso 1 1 calc R . .
C3 C 0.6091(2) 0.6529(2) 0.06073(18) 0.0463(5) Uani 1 1 d . . .
C4 C 0.6661(2) 0.5156(2) 0.10981(18) 0.0454(5) Uani 1 1 d . . .
C5 C 0.5672(2) 0.4182(2) 0.18685(18) 0.0441(5) Uani 1 1 d . . .
H5 H 0.6057 0.3275 0.2203 0.053 Uiso 1 1 calc R . .
C6 C 0.4121(2) 0.45152(19) 0.21597(17) 0.0402(4) Uani 1 1 d . . .
C7 C 0.3083(2) 0.33917(18) 0.29939(19) 0.0431(5) Uani 1 1 d . . .
H7 H 0.2236 0.3308 0.2538 0.052 Uiso 1 1 calc R . .
C8 C 0.2421(2) 0.36022(19) 0.42672(19) 0.0468(5) Uani 1 1 d . . .
C9 C 0.2762(3) 0.4569(3) 0.5879(2) 0.0711(7) Uani 1 1 d . . .
H9A H 0.1715 0.4944 0.5901 0.107 Uiso 1 1 calc R . .
H9B H 0.3410 0.5197 0.6046 0.107 Uiso 1 1 calc R . .
H9C H 0.2820 0.3683 0.6506 0.107 Uiso 1 1 calc R . .
C10 C 0.1909(2) 0.6286(2) 0.18939(19) 0.0450(5) Uani 1 1 d . . .
C11 C -0.0054(3) 0.8046(3) 0.1490(3) 0.0741(7) Uani 1 1 d . . .
H11A H -0.0677 0.7533 0.1158 0.111 Uiso 1 1 calc R . .
H11B H -0.0192 0.9023 0.1076 0.111 Uiso 1 1 calc R . .
H11C H -0.0358 0.7874 0.2377 0.111 Uiso 1 1 calc R . .
C12 C 0.6736(3) 0.8877(2) -0.0366(2) 0.0694(7) Uani 1 1 d . . .
H12A H 0.5874 0.9115 -0.0847 0.104 Uiso 1 1 calc R . .
H12B H 0.7594 0.9410 -0.0825 0.104 Uiso 1 1 calc R . .
H12C H 0.6459 0.9082 0.0424 0.104 Uiso 1 1 calc R . .
C13 C 0.8845(2) 0.3562(2) 0.1336(2) 0.0672(7) Uani 1 1 d . . .
H13A H 0.8749 0.3401 0.2231 0.101 Uiso 1 1 calc R . .
H13B H 0.9916 0.3516 0.1016 0.101 Uiso 1 1 calc R . .
H13C H 0.8322 0.2864 0.1146 0.101 Uiso 1 1 calc R . .
C14 C 0.3324(2) 0.08657(19) 0.34844(18) 0.0460(5) Uani 1 1 d . . .
C15 C 0.1765(2) 0.0679(2) 0.3642(2) 0.0534(5) Uani 1 1 d . . .
H15 H 0.1064 0.1437 0.3602 0.064 Uiso 1 1 calc R . .
C16 C 0.1245(3) -0.0631(2) 0.3860(2) 0.0614(6) Uani 1 1 d . . .
H16 H 0.0191 -0.0747 0.3954 0.074 Uiso 1 1 calc R . .
C17 C 0.2252(3) -0.1765(2) 0.3940(3) 0.0719(7) Uani 1 1 d . . .
H17 H 0.1883 -0.2649 0.4113 0.086 Uiso 1 1 calc R . .
C18 C 0.3806(3) -0.1593(2) 0.3766(2) 0.0719(7) Uani 1 1 d . . .
H18 H 0.4495 -0.2360 0.3806 0.086 Uiso 1 1 calc R . .
C19 C 0.4364(3) -0.0270(2) 0.3528(2) 0.0547(5) Uani 1 1 d . . .
C20 C 0.5979(3) -0.0048(2) 0.3249(2) 0.0688(7) Uani 1 1 d . . .

loop_
_atom_site_aniso_label
_atom_site_aniso_U_11
_atom_site_aniso_U_22
_atom_site_aniso_U_33
_atom_site_aniso_U_23
_atom_site_aniso_U_13
_atom_site_aniso_U_12
O1 0.0457(9) 0.0660(10) 0.0638(10) -0.0119(8) 0.0108(7) -0.0162(7)
O2 0.0319(7) 0.0694(9) 0.0759(11) -0.0204(8) 0.0083(7) -0.0045(7)
O3 0.0380(8) 0.0442(7) 0.0793(10) -0.0236(7) 0.0008(7) -0.0020(6)
O4 0.0731(11) 0.0683(10) 0.0859(12) -0.0360(9) 0.0350(9) -0.0334(9)
O5 0.0465(8) 0.0668(9) 0.0503(8) -0.0264(7) 0.0050(6) -0.0132(7)
O6 0.0361(8) 0.0574(9) 0.0811(11) -0.0171(8) 0.0088(7) -0.0035(7)
O7 0.0414(8) 0.0565(9) 0.0745(10) -0.0055(8) -0.0040(7) 0.0009(6)
N1 0.0575(16) 0.110(2) 0.136(2) -0.0348(17) -0.0085(15) 0.0228(14)
C1 0.0378(10) 0.0508(11) 0.0426(11) -0.0203(9) -0.0013(8) -0.0046(8)
C2 0.0441(11) 0.0512(11) 0.0457(11) -0.0140(9) -0.0025(8) -0.0049(9)
C3 0.0391(11) 0.0595(12) 0.0416(11) -0.0168(9) 0.0015(8) -0.0115(9)
C4 0.0322(10) 0.0615(12) 0.0474(11) -0.0251(10) 0.0023(8) -0.0070(9)
C5 0.0379(10) 0.0501(11) 0.0488(11) -0.0229(9) -0.0002(8) -0.0027(8)
C6 0.0348(10) 0.0503(11) 0.0409(10) -0.0227(8) 0.0006(8) -0.0059(8)
C7 0.0337(10) 0.0417(10) 0.0573(12) -0.0217(9) -0.0002(8) -0.0021(8)
C8 0.0411(11) 0.0396(10) 0.0574(12) -0.0144(9) 0.0064(9) -0.0062(8)
C9 0.0766(17) 0.0900(17) 0.0542(14) -0.0360(13) 0.0055(12) -0.0114(14)
C10 0.0367(11) 0.0522(11) 0.0495(11) -0.0209(9) -0.0027(8) -0.0034(9)
C11 0.0433(13) 0.0693(15) 0.101(2) -0.0129(14) -0.0117(12) 0.0101(11)
C12 0.0639(15) 0.0627(15) 0.0670(15) 0.0025(12) 0.0019(12) -0.0130(11)
C13 0.0374(12) 0.0742(15) 0.0895(18) -0.0299(13) 0.0055(11) 0.0021(11)
C14 0.0520(12) 0.0423(10) 0.0457(11) -0.0174(9) -0.0028(9) -0.0014(9)
C15 0.0493(12) 0.0448(11) 0.0686(14) -0.0229(10) 0.0010(10) -0.0046(9)
C16 0.0669(15) 0.0531(13) 0.0684(15) -0.0236(11) -0.0008(11) -0.0147(11)
C17 0.087(2) 0.0456(13) 0.0858(19) -0.0221(12) -0.0074(14) -0.0095(12)
C18 0.091(2) 0.0428(12) 0.0822(18) -0.0211(12) -0.0167(14) 0.0147(12)
C19 0.0559(13) 0.0516(12) 0.0573(13) -0.0191(10) -0.0087(10) 0.0093(10)
C20 0.0610(16) 0.0652(15) 0.0796(17) -0.0252(13) -0.0118(13) 0.0211(12)

loop_
_atom_type_symbol
_atom_type_description
_atom_type_scat_dispersion_real
_atom_type_scat_dispersion_imag
_atom_type_scat_source
C C 0.0033 0.0016 'International Tables Vol C Tables 4.2.6.8 and 6.1.1.4'
H H 0.0000 0.0000 'International Tables Vol C Tables 4.2.6.8 and 6.1.1.4'
N N 0.0061 0.0033 'International Tables Vol C Tables 4.2.6.8 and 6.1.1.4'
O O 0.0106 0.0060 'International Tables Vol C Tables 4.2.6.8 and 6.1.1.4'

loop_
_geom_angle_atom_site_label_1
_geom_angle_atom_site_label_2
_geom_angle_atom_site_label_3
_geom_angle
_geom_angle_site_symmetry_1
_geom_angle_site_symmetry_3
_geom_angle_publ_flag
C3 O1 C12 116.62(17) . . ?
C4 O2 C13 117.92(16) . . ?
C14 O3 C7 120.11(14) . . ?
C8 O5 C9 115.55(16) . . ?
C10 O7 C11 115.02(17) . . ?
C6 C1 C2 119.29(17) . . ?
C6 C1 C10 120.94(17) . . ?
C2 C1 C10 119.76(17) . . ?
C3 C2 C1 121.57(18) . . ?
C3 C2 H2 119.2 . . ?
C1 C2 H2 119.2 . . ?
C2 C3 O1 124.94(18) . . ?
C2 C3 C4 119.45(17) . . ?
O1 C3 C4 115.61(17) . . ?
O2 C4 C5 125.08(18) . . ?
O2 C4 C3 115.77(17) . . ?
C5 C4 C3 119.15(18) . . ?
C4 C5 C6 122.02(18) . . ?
C4 C5 H5 119.0 . . ?
C6 C5 H5 119.0 . . ?
C5 C6 C1 118.51(17) . . ?
C5 C6 C7 119.60(16) . . ?
C1 C6 C7 121.87(16) . . ?
O3 C7 C6 107.33(14) . . ?
O3 C7 C8 106.13(15) . . ?
C6 C7 C8 115.27(15) . . ?
O3 C7 H7 109.3 . . ?
C6 C7 H7 109.3 . . ?
C8 C7 H7 109.3 . . ?
O4 C8 O5 123.8(2) . . ?
O4 C8 C7 123.56(18) . . ?
O5 C8 C7 112.60(16) . . ?
O5 C9 H9A 109.5 . . ?
O5 C9 H9B 109.5 . . ?
H9A C9 H9B 109.5 . . ?
O5 C9 H9C 109.5 . . ?
H9A C9 H9C 109.5 . . ?
H9B C9 H9C 109.5 . . ?
O6 C10 O7 122.28(18) . . ?
O6 C10 C1 124.61(18) . . ?
O7 C10 C1 113.11(17) . . ?
O7 C11 H11A 109.5 . . ?
O7 C11 H11B 109.5 . . ?
H11A C11 H11B 109.5 . . ?
O7 C11 H11C 109.5 . . ?
H11A C11 H11C 109.5 . . ?
H11B C11 H11C 109.5 . . ?
O1 C12 H12A 109.5 . . ?
O1 C12 H12B 109.5 . . ?
H12A C12 H12B 109.5 . . ?
O1 C12 H12C 109.5 . . ?
H12A C12 H12C 109.5 . . ?
H12B C12 H12C 109.5 . . ?
O2 C13 H13A 109.5 . . ?
O2 C13 H13B 109.5 . . ?
H13A C13 H13B 109.5 . . ?
O2 C13 H13C 109.5 . . ?
H13A C13 H13C 109.5 . . ?
H13B C13 H13C 109.5 . . ?
O3 C14 C15 126.07(17) . . ?
O3 C14 C19 114.26(18) . . ?
C15 C14 C19 119.67(18) . . ?
C16 C15 C14 119.9(2) . . ?
C16 C15 H15 120.0 . . ?
C14 C15 H15 120.0 . . ?
C17 C16 C15 121.2(2) . . ?
C17 C16 H16 119.4 . . ?
C15 C16 H16 119.4 . . ?
C16 C17 C18 119.6(2) . . ?
C16 C17 H17 120.2 . . ?
C18 C17 H17 120.2 . . ?
C17 C18 C19 120.3(2) . . ?
C17 C18 H18 119.8 . . ?
C19 C18 H18 119.8 . . ?
C14 C19 C18 119.3(2) . . ?
C14 C19 C20 119.3(2) . . ?
C18 C19 C20 121.3(2) . . ?
N1 C20 C19 177.1(3) . . ?

loop_
_geom_bond_atom_site_label_1
_geom_bond_atom_site_label_2
_geom_bond_distance
_geom_bond_site_symmetry_2
_geom_bond_publ_flag
O1 C3 1.373(2) . ?
O1 C12 1.418(3) . ?
O2 C4 1.353(2) . ?
O2 C13 1.420(3) . ?
O3 C14 1.372(2) . ?
O3 C7 1.435(2) . ?
O4 C8 1.199(2) . ?
O5 C8 1.326(2) . ?
O5 C9 1.452(3) . ?
O6 C10 1.206(2) . ?
O7 C10 1.333(2) . ?
O7 C11 1.445(3) . ?
N1 C20 1.145(3) . ?
C1 C6 1.397(3) . ?
C1 C2 1.399(3) . ?
C1 C10 1.475(3) . ?
C2 C3 1.367(3) . ?
C2 H2 0.9300 . ?
C3 C4 1.401(3) . ?
C4 C5 1.380(3) . ?
C5 C6 1.389(3) . ?
C5 H5 0.9300 . ?
C6 C7 1.518(3) . ?
C7 C8 1.530(3) . ?
C7 H7 0.9800 . ?
C9 H9A 0.9600 . ?
C9 H9B 0.9600 . ?
C9 H9C 0.9600 . ?
C11 H11A 0.9600 . ?
C11 H11B 0.9600 . ?
C11 H11C 0.9600 . ?
C12 H12A 0.9600 . ?
C12 H12B 0.9600 . ?
C12 H12C 0.9600 . ?
C13 H13A 0.9600 . ?
C13 H13B 0.9600 . ?
C13 H13C 0.9600 . ?
C14 C15 1.377(3) . ?
C14 C19 1.390(3) . ?
C15 C16 1.375(3) . ?
C15 H15 0.9300 . ?
C16 C17 1.367(3) . ?
C16 H16 0.9300 . ?
C17 C18 1.370(4) . ?
C17 H17 0.9300 . ?
C18 C19 1.397(3) . ?
C18 H18 0.9300 . ?
C19 C20 1.430(4) . ?

loop_
_geom_torsion_atom_site_label_1
_geom_torsion_atom_site_label_2
_geom_torsion_atom_site_label_3
_geom_torsion_atom_site_label_4
_geom_torsion
_geom_torsion_site_symmetry_1
_geom_torsion_site_symmetry_2
_geom_torsion_site_symmetry_3
_geom_torsion_site_symmetry_4
_geom_torsion_publ_flag
C6 C1 C2 C3 1.4(3) . . . . ?
C10 C1 C2 C3 -178.04(17) . . . . ?
C1 C2 C3 O1 179.27(17) . . . . ?
C1 C2 C3 C4 -0.3(3) . . . . ?
C12 O1 C3 C2 17.2(3) . . . . ?
C12 O1 C3 C4 -163.16(19) . . . . ?
C13 O2 C4 C5 -5.9(3) . . . . ?
C13 O2 C4 C3 173.94(18) . . . . ?
C2 C3 C4 O2 179.34(17) . . . . ?
O1 C3 C4 O2 -0.3(3) . . . . ?
C2 C3 C4 C5 -0.8(3) . . . . ?
O1 C3 C4 C5 179.53(17) . . . . ?
O2 C4 C5 C6 -179.27(17) . . . . ?
C3 C4 C5 C6 0.9(3) . . . . ?
C4 C5 C6 C1 0.2(3) . . . . ?
C4 C5 C6 C7 178.89(17) . . . . ?
C2 C1 C6 C5 -1.3(3) . . . . ?
C10 C1 C6 C5 178.14(17) . . . . ?
C2 C1 C6 C7 179.98(17) . . . . ?
C10 C1 C6 C7 -0.5(3) . . . . ?
C14 O3 C7 C6 -150.34(16) . . . . ?
C14 O3 C7 C8 85.9(2) . . . . ?
C5 C6 C7 O3 -3.1(2) . . . . ?
C1 C6 C7 O3 175.55(16) . . . . ?
C5 C6 C7 C8 114.86(19) . . . . ?
C1 C6 C7 C8 -66.5(2) . . . . ?
C9 O5 C8 O4 0.2(3) . . . . ?
C9 O5 C8 C7 -176.63(17) . . . . ?
O3 C7 C8 O4 -82.3(2) . . . . ?
C6 C7 C8 O4 159.1(2) . . . . ?
O3 C7 C8 O5 94.51(17) . . . . ?
C6 C7 C8 O5 -24.1(2) . . . . ?
C11 O7 C10 O6 0.4(3) . . . . ?
C11 O7 C10 C1 179.99(18) . . . . ?
C6 C1 C10 O6 3.2(3) . . . . ?
C2 C1 C10 O6 -177.31(19) . . . . ?
C6 C1 C10 O7 -176.36(16) . . . . ?
C2 C1 C10 O7 3.1(3) . . . . ?
C7 O3 C14 C15 -9.8(3) . . . . ?
C7 O3 C14 C19 169.65(17) . . . . ?
O3 C14 C15 C16 -179.6(2) . . . . ?
C19 C14 C15 C16 0.9(3) . . . . ?
C14 C15 C16 C17 0.9(4) . . . . ?
C15 C16 C17 C18 -1.9(4) . . . . ?
C16 C17 C18 C19 1.1(4) . . . . ?
O3 C14 C19 C18 178.8(2) . . . . ?
C15 C14 C19 C18 -1.7(3) . . . . ?
O3 C14 C19 C20 -5.2(3) . . . . ?
C15 C14 C19 C20 174.3(2) . . . . ?
C17 C18 C19 C14 0.7(4) . . . . ?
C17 C18 C19 C20 -175.3(2) . . . . ?
C14 C19 C20 N1 -87(5) . . . . ?
C18 C19 C20 N1 89(5) . . . . ?
